data_2234936
loop_
_publ_author_name
'Nasrullayev, Azizbek O.'
'Elmuradov, Burkhon Zh.'
'Turgunov, Kambarali K.'
'Tashkhodjaev, Bakhodir'
'Shakhidoyatov, Khusnutdin M.'

_publ_section_title
;
 2,3-Dihydropyrrolo[2,1-<i>b</i>]quinazoline-9(1<i>H</i>)-thione
;
_journal_coeditor_code BT5913
_journal_issue 6
_journal_name_full 'Acta Crystallographica Section E'
_journal_page_first o1746
_journal_paper_doi 10.1107/S1600536812021228
_journal_volume 68
_journal_year 2012
_chemical_formula_iupac 'C11 H10 N2 S'
_chemical_formula_moiety 'C11 H10 N2 S'
_chemical_formula_sum 'C11 H10 N2 S'
_chemical_formula_weight 202.27
_chemical_melting_point 411
_chemical_name_systematic
;
2,3-Dihydropyrrolo[2,1-<i>b</i>]quinazoline-9(1<i>H</i>)-thione
;
_space_group_IT_number 161
_symmetry_cell_setting trigonal
_symmetry_space_group_name_Hall 'R 3 -2"c'
_symmetry_space_group_name_H-M 'R 3 c :H'
_atom_sites_solution_hydrogens geom
_atom_sites_solution_primary direct
_atom_sites_solution_secondary difmap
_audit_creation_method SHELXL-97
_cell_angle_alpha 90.00
_cell_angle_beta 90.00
_cell_angle_gamma 120.00
_cell_formula_units_Z 18
_cell_length_a 26.2060(10)
_cell_length_b 26.2060(10)
_cell_length_c 7.441(2)
_cell_measurement_reflns_used 2338
_cell_measurement_temperature 295(2)
_cell_measurement_theta_max 66.8240
_cell_measurement_theta_min 3.3657
_cell_volume 4425.5(12)
_computing_cell_refinement 'CrysAlis PRO (Oxford Diffraction, 2009)'
_computing_data_collection 'CrysAlis PRO (Oxford Diffraction, 2009)'
_computing_data_reduction 'CrysAlis PRO (Oxford Diffraction, 2009)'
_computing_molecular_graphics 'XP (Bruker, 1998)'
_computing_publication_material 'publCIF (Westrip, 2010)'
_computing_structure_refinement 'SHELXL97 (Sheldrick, 2008)'
_computing_structure_solution 'SHELXS97 (Sheldrick, 2008)'
_diffrn_ambient_temperature 295(2)
_diffrn_detector_area_resol_mean 10.2576
_diffrn_measured_fraction_theta_full 1.000
_diffrn_measured_fraction_theta_max 1.000
_diffrn_measurement_device_type 'Oxford Diffraction Xcalibur Ruby'
_diffrn_measurement_method '\w scans'
_diffrn_radiation_monochromator graphite
_diffrn_radiation_source 'Enhance (Cu) X-ray Source'
_diffrn_radiation_type CuK\a
_diffrn_radiation_wavelength 1.54184
_diffrn_reflns_av_R_equivalents 0.0205
_diffrn_reflns_av_sigmaI/netI 0.0140
_diffrn_reflns_limit_h_max 31
_diffrn_reflns_limit_h_min -28
_diffrn_reflns_limit_k_max 31
_diffrn_reflns_limit_k_min -31
_diffrn_reflns_limit_l_max 8
_diffrn_reflns_limit_l_min -8
_diffrn_reflns_number 5753
_diffrn_reflns_theta_full 66.75
_diffrn_reflns_theta_max 66.75
_diffrn_reflns_theta_min 3.37
_exptl_absorpt_coefficient_mu 2.567
_exptl_absorpt_correction_T_max 1.00000
_exptl_absorpt_correction_T_min 0.60109
_exptl_absorpt_correction_type multi-scan
_exptl_absorpt_process_details '(CrysAlis PRO; Oxford Diffraction, 2009)'
_exptl_crystal_colour yellow
_exptl_crystal_density_diffrn 1.366
_exptl_crystal_density_method 'not measured'
_exptl_crystal_description prism
_exptl_crystal_F_000 1908
_exptl_crystal_size_max 0.65
_exptl_crystal_size_mid 0.25
_exptl_crystal_size_min 0.20
_refine_diff_density_max 0.160
_refine_diff_density_min -0.191
_refine_ls_abs_structure_details 'Flack (1983), 501 Friedel pairs'
_refine_ls_abs_structure_Flack -0.003(19)
_refine_ls_extinction_coef 0.00144(11)
_refine_ls_extinction_expression Fc^*^=kFc[1+0.001xFc^2^\l^3^/sin(2\q)]^-1/4^
_refine_ls_extinction_method 'SHELXL97 (Sheldrick, 2008)'
_refine_ls_goodness_of_fit_ref 1.057
_refine_ls_hydrogen_treatment constr
_refine_ls_matrix_type full
_refine_ls_number_parameters 128
_refine_ls_number_reflns 1379
_refine_ls_number_restraints 1
_refine_ls_restrained_S_all 1.057
_refine_ls_R_factor_all 0.0316
_refine_ls_R_factor_gt 0.0292
_refine_ls_shift/su_max 0.000
_refine_ls_shift/su_mean 0.000
_refine_ls_structure_factor_coef Fsqd
_refine_ls_weighting_details 'calc w=1/[\s^2^(Fo^2^)+(0.0613P)^2^+0.0280P] where P=(Fo^2^+2Fc^2^)/3'
_refine_ls_weighting_scheme calc
_refine_ls_wR_factor_gt 0.0764
_refine_ls_wR_factor_ref 0.0778
_reflns_number_gt 1305
_reflns_number_total 1379
_reflns_threshold_expression I>2\s(I)
_cod_data_source_file bt5913.cif
_cod_data_source_block I
_cod_original_sg_symbol_H-M 'R 3c'
_cod_database_code 2234936
_cod_database_fobs_code 2234936

loop_
_symmetry_equiv_pos_as_xyz
'x, y, z'
'-y, x-y, z'
'-x+y, -x, z'
'-y, -x, z+1/2'
'-x+y, y, z+1/2'
'x, x-y, z+1/2'
'x+2/3, y+1/3, z+1/3'
'-y+2/3, x-y+1/3, z+1/3'
'-x+y+2/3, -x+1/3, z+1/3'
'-y+2/3, -x+1/3, z+5/6'
'-x+y+2/3, y+1/3, z+5/6'
'x+2/3, x-y+1/3, z+5/6'
'x+1/3, y+2/3, z+2/3'
'-y+1/3, x-y+2/3, z+2/3'
'-x+y+1/3, -x+2/3, z+2/3'
'-y+1/3, -x+2/3, z+7/6'
'-x+y+1/3, y+2/3, z+7/6'
'x+1/3, x-y+2/3, z+7/6'

loop_
_atom_site_type_symbol
_atom_site_label
_atom_site_fract_x
_atom_site_fract_y
_atom_site_fract_z
_atom_site_U_iso_or_equiv
_atom_site_adp_type
_atom_site_calc_flag
_atom_site_refinement_flags
_atom_site_occupancy
_atom_site_symmetry_multiplicity
S S1 0.89225(2) 0.23959(3) 0.13284(10) 0.0588(2) Uani d . 1 1
N N1 0.71400(8) 0.21624(8) 0.2807(3) 0.0562(5) Uani d . 1 1
C C2 0.72288(9) 0.17396(9) 0.2343(3) 0.0480(4) Uani d . 1 1
N N3 0.77699(7) 0.18140(7) 0.1857(2) 0.0445(4) Uani d . 1 1
C C4 0.82758(8) 0.23443(9) 0.1852(3) 0.0451(4) Uani d . 1 1
C C4A 0.81976(9) 0.28375(9) 0.2345(3) 0.0477(4) Uani d . 1 1
C C5 0.86723(10) 0.34181(10) 0.2392(4) 0.0614(5) Uani d . 1 1
H H5A 0.9050 0.3495 0.2105 0.074 Uiso calc R 1 1
C C6 0.85814(13) 0.38726(11) 0.2857(5) 0.0765(8) Uani d . 1 1
H H6A 0.8898 0.4256 0.2880 0.092 Uiso calc R 1 1
C C7 0.80209(14) 0.37644(12) 0.3296(5) 0.0827(9) Uani d . 1 1
H H7A 0.7964 0.4076 0.3604 0.099 Uiso calc R 1 1
C C8 0.75527(11) 0.32025(12) 0.3276(5) 0.0746(7) Uani d . 1 1
H H8A 0.7180 0.3135 0.3581 0.090 Uiso calc R 1 1
C C8A 0.76270(10) 0.27240(9) 0.2803(3) 0.0528(5) Uani d . 1 1
C C9 0.67738(10) 0.11011(10) 0.2275(4) 0.0601(5) Uani d . 1 1
H H9A 0.6436 0.1040 0.1570 0.072 Uiso calc R 1 1
H H9B 0.6642 0.0947 0.3475 0.072 Uiso calc R 1 1
C C10 0.70825(10) 0.08040(10) 0.1391(4) 0.0670(6) Uani d . 1 1
H H10A 0.6999 0.0450 0.2044 0.080 Uiso calc R 1 1
H H10B 0.6949 0.0697 0.0161 0.080 Uiso calc R 1 1
C C11 0.77385(10) 0.12481(9) 0.1437(4) 0.0548(5) Uani d . 1 1
H H11A 0.7934 0.1146 0.2356 0.066 Uiso calc R 1 1
H H11B 0.7920 0.1267 0.0283 0.066 Uiso calc R 1 1

loop_
_atom_site_aniso_label
_atom_site_aniso_U_11
_atom_site_aniso_U_22
_atom_site_aniso_U_33
_atom_site_aniso_U_12
_atom_site_aniso_U_13
_atom_site_aniso_U_23
S1 0.0415(3) 0.0673(4) 0.0720(3) 0.0306(2) 0.0040(2) -0.0012(3)
N1 0.0407(8) 0.0548(10) 0.0767(12) 0.0265(8) -0.0002(8) 0.0031(9)
C2 0.0375(9) 0.0509(10) 0.0541(10) 0.0210(8) -0.0041(8) 0.0011(9)
N3 0.0422(8) 0.0457(9) 0.0480(8) 0.0238(7) -0.0023(6) 0.0014(7)
C4 0.0420(9) 0.0512(11) 0.0442(9) 0.0250(9) -0.0033(8) 0.0018(8)
C4A 0.0444(10) 0.0472(10) 0.0541(10) 0.0249(8) -0.0033(8) 0.0033(9)
C5 0.0499(11) 0.0504(11) 0.0791(14) 0.0215(9) -0.0041(11) 0.0013(11)
C6 0.0686(15) 0.0437(12) 0.110(2) 0.0229(12) -0.0094(14) -0.0012(13)
C7 0.0838(17) 0.0545(13) 0.124(3) 0.0454(13) -0.0099(18) -0.0084(15)
C8 0.0615(14) 0.0649(14) 0.112(2) 0.0429(12) -0.0006(15) -0.0018(15)
C8A 0.0485(11) 0.0482(11) 0.0667(12) 0.0279(9) -0.0062(10) 0.0009(9)
C9 0.0429(10) 0.0519(11) 0.0752(13) 0.0160(9) -0.0014(10) -0.0002(11)
C10 0.0616(14) 0.0464(11) 0.0850(16) 0.0211(10) -0.0043(13) -0.0053(11)
C11 0.0601(12) 0.0512(11) 0.0592(11) 0.0325(10) -0.0004(11) -0.0029(12)

loop_
_atom_type_symbol
_atom_type_description
_atom_type_scat_dispersion_real
_atom_type_scat_dispersion_imag
_atom_type_scat_source
C C 0.0181 0.0091 'International Tables Vol C Tables 4.2.6.8 and 6.1.1.4'
H H 0.0000 0.0000 'International Tables Vol C Tables 4.2.6.8 and 6.1.1.4'
N N 0.0311 0.0180 'International Tables Vol C Tables 4.2.6.8 and 6.1.1.4'
S S 0.3331 0.5567 'International Tables Vol C Tables 4.2.6.8 and 6.1.1.4'

loop_
_geom_angle_atom_site_label_1
_geom_angle_atom_site_label_2
_geom_angle_atom_site_label_3
_geom_angle
C2 N1 C8A 116.55(17)
N1 C2 N3 124.32(18)
N1 C2 C9 125.92(19)
N3 C2 C9 109.75(18)
C4 N3 C2 123.61(16)
C4 N3 C11 124.21(16)
C2 N3 C11 112.11(16)
N3 C4 C4A 114.17(16)
N3 C4 S1 120.86(15)
C4A C4 S1 124.97(16)
C5 C4A C8A 119.56(19)
C5 C4A C4 121.83(19)
C8A C4A C4 118.61(18)
C6 C5 C4A 120.2(2)
C6 C5 H5A 119.9
C4A C5 H5A 119.9
C5 C6 C7 120.5(2)
C5 C6 H6A 119.7
C7 C6 H6A 119.7
C8 C7 C6 120.4(2)
C8 C7 H7A 119.8
C6 C7 H7A 119.8
C7 C8 C8A 120.9(2)
C7 C8 H8A 119.6
C8A C8 H8A 119.6
N1 C8A C8 118.8(2)
N1 C8A C4A 122.71(18)
C8 C8A C4A 118.5(2)
C2 C9 C10 104.87(19)
C2 C9 H9A 110.8
C10 C9 H9A 110.8
C2 C9 H9B 110.8
C10 C9 H9B 110.8
H9A C9 H9B 108.8
C11 C10 C9 106.58(18)
C11 C10 H10A 110.4
C9 C10 H10A 110.4
C11 C10 H10B 110.4
C9 C10 H10B 110.4
H10A C10 H10B 108.6
N3 C11 C10 104.32(18)
N3 C11 H11A 110.9
C10 C11 H11A 110.9
N3 C11 H11B 110.9
C10 C11 H11B 110.9
H11A C11 H11B 108.9

loop_
_geom_bond_atom_site_label_1
_geom_bond_atom_site_label_2
_geom_bond_distance
S1 C4 1.6771(18)
N1 C2 1.288(3)
N1 C8A 1.384(3)
C2 N3 1.380(3)
C2 C9 1.493(3)
N3 C4 1.359(3)
N3 C11 1.477(3)
C4 C4A 1.453(3)
C4A C5 1.404(3)
C4A C8A 1.413(3)
C5 C6 1.371(4)
C5 H5A 0.9300
C6 C7 1.388(4)
C6 H6A 0.9300
C7 C8 1.366(4)
C7 H7A 0.9300
C8 C8A 1.406(3)
C8 H8A 0.9300
C9 C10 1.524(3)
C9 H9A 0.9700
C9 H9B 0.9700
C10 C11 1.520(3)
C10 H10A 0.9700
C10 H10B 0.9700
C11 H11A 0.9700
C11 H11B 0.9700

loop_
_geom_hbond_atom_site_label_D
_geom_hbond_atom_site_label_H
_geom_hbond_atom_site_label_A
_geom_hbond_site_symmetry_A
_geom_hbond_distance_DH
_geom_hbond_distance_HA
_geom_hbond_distance_DA
_geom_hbond_angle_DHA
_geom_hbond_publ_flag
C7 H7A N1 2_655 0.93 2.610 3.464(4) 153.00 y

loop_
_cod_related_entry_id
_cod_related_entry_database
_cod_related_entry_code
1 ChemSpider 30657734
